data_7238066
loop_
_publ_author_name
'Tadashi Hasegawa'
'Kaori Ikeda'
'Yuko Yamazaki'

_publ_section_title
;
 [2+2]Photocycloaddition of 2-(dibenzylamino)ethyl 3-benzoylacrylate in a
 crystalline state: weak intermolecular interactions as important factors
 determining efficiency of the solid-state photoreaction
;
_journal_name_full 'Journal of the Chemical Society, Perkin Transactions 1'
_journal_page_first 3025
_journal_page_last 3028
_journal_paper_doi 10.1039/B105970J
_journal_year 2001
_chemical_formula_sum 'C26 H25 N O3'
_chemical_formula_weight 399.49
_space_group_IT_number 2
_space_group_name_Hall '-P 1'
_space_group_name_H-M_alt 'P -1'
_symmetry_cell_setting triclinic
_symmetry_Int_Tables_number 2
_symmetry_space_group_name_H-M 'P -1'
_atom_sites_solution_primary 'direct methods'
_atom_sites_solution_secondary 'Fourier difference'
_audit_creation_date 2001-06-06
_audit_creation_method ' by CrystalStructure v2.00'
_cell_angle_alpha 90.30(4)
_cell_angle_beta 108
_cell_angle_gamma 105
_cell_formula_units_Z 2
_cell_length_a 9.556(2)
_cell_length_b 14.124(8)
_cell_length_c 8.881(1)
_cell_measurement_reflns_used 22
_cell_measurement_temperature 293.1
_cell_measurement_theta_max 17.7
_cell_measurement_theta_min 13.0
_cell_volume 1096.4(7)
_computing_cell_refinement 'MSC/AFC Diffractometer Control'
_computing_data_collection ' MSC/AFC Diffractometer Control '
_computing_data_reduction CrystalStructure
_computing_publication_material ' CrystalStructure Ver. 2.00'
_computing_structure_refinement ' CRYSTALS '
_computing_structure_solution SIR92
_diffrn_ambient_temperature 293.1
_diffrn_measurement_device_type ' Rigaku AFC6S '
_diffrn_measurement_method \w-2\q
_diffrn_radiation_monochromator graphite
_diffrn_radiation_type 'Mo K\a'
_diffrn_radiation_wavelength 0.7107
_diffrn_reflns_av_R_equivalents 0.005
_diffrn_reflns_limit_h_max 11
_diffrn_reflns_limit_h_min 0
_diffrn_reflns_limit_k_max 17
_diffrn_reflns_limit_k_min -18
_diffrn_reflns_limit_l_max 10
_diffrn_reflns_limit_l_min -11
_diffrn_reflns_number 4569
_diffrn_reflns_theta_max 27.56
_diffrn_standards_decay_% 1.30
_diffrn_standards_interval_count 150
_diffrn_standards_number 3
_exptl_absorpt_coefficient_mu 0.079
_exptl_absorpt_correction_T_max 0.969
_exptl_absorpt_correction_T_min 0.762
_exptl_absorpt_correction_type
;
\y scans (North,Phillips & Matthews, 1968)
;
_exptl_crystal_colour ' pale yellow '
_exptl_crystal_density_diffrn 1.214
_exptl_crystal_density_meas ?
_exptl_crystal_description ' orthogonal '
_exptl_crystal_size_max 0.60
_exptl_crystal_size_mid 0.50
_exptl_crystal_size_min 0.40
_refine_diff_density_max 0.51
_refine_diff_density_min -0.54
_refine_ls_extinction_coef 412.7(6)
_refine_ls_extinction_method ' Larson (1970) Crystallographic Computing eq. 22'
_refine_ls_goodness_of_fit_ref 3.378
_refine_ls_hydrogen_treatment refall
_refine_ls_number_parameters 297
_refine_ls_number_reflns 4261
_refine_ls_R_factor_gt 0.0800
_refine_ls_shift/su_max 0.0040
_refine_ls_structure_factor_coef F
_refine_ls_weighting_scheme sigma
_refine_ls_wR_factor_ref 0.0330
_reflns_number_total 4273
_reflns_observed_criterion >-10.00sigma(I)
_cod_data_source_file b105970j.cif
_cod_data_source_block 1
_cod_depositor_comments
;
The following automatic conversions were performed:

data item '_exptl_crystal_density_meas' value 'not measured' was
changed to '?' -- the value is perceived as not measured.

Automatic conversion script
Id: cif_fix_values 6909 2019-04-08 15:41:33Z antanas 
;
_cod_original_cell_volume 1092.6(6)
_cod_original_sg_symbol_H-M P-1
_cod_original_formula_sum ' C26 H25 N O3 '
_cod_database_code 7238066

loop_
_symmetry_equiv_pos_as_xyz
x,y,z
-x,-y,-z

loop_
_atom_site_label
_atom_site_type_symbol
_atom_site_fract_x
_atom_site_fract_y
_atom_site_fract_z
_atom_site_U_iso_or_equiv
_atom_site_adp_type
_atom_site_occupancy
_atom_site_symmetry_multiplicity
_atom_site_calc_flag
_atom_site_refinement_flags
_atom_site_disorder_assembly
_atom_site_disorder_group
O1 O 0.5822(4) 0.4373(3) 0.7833(5) 0.137(2) Uani 1.00 1 d . . .
O2 O 0.6148(4) 0.3237(2) 0.9545(4) 0.091(1) Uani 1.00 1 d . . .
O3 O 1.0854(3) 0.3750(2) 0.8272(4) 0.113(1) Uani 1.00 1 d . . .
N1 N 0.3432(4) 0.1792(3) 0.7223(4) 0.069(1) Uani 1.00 1 d . . .
C1 C 0.5015(6) 0.0662(4) 0.7086(5) 0.069(2) Uani 1.00 1 d . . .
C5 C 0.1612(5) 0.2065(3) 0.4710(6) 0.065(2) Uani 1.00 1 d . . .
C6 C 1.1348(5) 0.5249(4) 0.7087(5) 0.070(2) Uani 1.00 1 d . . .
C8 C 0.2561(5) 0.2807(3) 0.4199(6) 0.074(2) Uani 1.00 1 d . . .
C9 C 1.0421(5) 0.4466(4) 0.7772(5) 0.078(2) Uani 1.00 1 d . . .
C10 C 0.0343(5) 0.1468(3) 0.3594(6) 0.079(2) Uani 1.00 1 d . . .
C11 C 0.1941(4) 0.1971(3) 0.6444(5) 0.074(2) Uani 1.00 1 d . . .
C12 C 1.2621(5) 0.5090(3) 0.6812(5) 0.082(2) Uani 1.00 1 d . . .
C13 C -0.0025(6) 0.1585(4) 0.2030(7) 0.099(2) Uani 1.00 1 d . . .
C14 C 0.3824(5) 0.1917(3) 0.8940(5) 0.086(2) Uani 1.00 1 d . . .
C15 C 0.3433(4) 0.0789(3) 0.6713(5) 0.083(2) Uani 1.00 1 d . . .
C16 C 0.2199(6) 0.2938(3) 0.2569(7) 0.085(2) Uani 1.00 1 d . . .
C17 C 0.6232(6) 0.1411(3) 0.7006(5) 0.082(2) Uani 1.00 1 d . . .
C18 C 0.0898(6) 0.2296(4) 0.1496(6) 0.089(2) Uani 1.00 1 d . . .
C19 C 0.7883(6) 0.0391(4) 0.7617(6) 0.102(2) Uani 1.00 1 d . . .
C20 C 0.8880(5) 0.4519(3) 0.7835(5) 0.083(2) Uani 1.00 1 d . . .
C21 C 0.8189(5) 0.3944(3) 0.8663(5) 0.082(2) Uani 1.00 1 d . . .
C22 C 1.3548(5) 0.5779(4) 0.6226(6) 0.093(2) Uani 1.00 1 d . . .
C23 C 1.1045(5) 0.6147(4) 0.6792(5) 0.085(2) Uani 1.00 1 d . . .
C24 C 0.4606(5) 0.3008(4) 0.9559(5) 0.096(2) Uani 1.00 1 d . . .
C25 C 0.6597(6) 0.3901(4) 0.8611(6) 0.089(2) Uani 1.00 1 d . . .
C26 C 0.7645(6) 0.1287(4) 0.7279(5) 0.095(2) Uani 1.00 1 d . . .
C27 C 0.5279(6) -0.0223(3) 0.7450(5) 0.094(2) Uani 1.00 1 d . . .
C28 C 0.6712(7) -0.0375(4) 0.7703(6) 0.105(2) Uani 1.00 1 d . . .
C29 C 1.3217(6) 0.6672(4) 0.5939(6) 0.102(2) Uani 1.00 1 d . . .
C30 C 1.1988(6) 0.6854(4) 0.6208(6) 0.107(3) Uani 1.00 1 d . . .
H1 H 0.9923(5) 0.6229(4) 0.6964(5) 0.103(2) Uiso 1.00 1 c . . .
H2 H 1.1670(6) 0.7524(4) 0.5949(6) 0.134(3) Uiso 1.00 1 c . . .
H3 H 1.4151(6) 0.7274(4) 0.5720(6) 0.118(3) Uiso 1.00 1 c . . .
H4 H 1.4357(5) 0.5473(4) 0.5786(6) 0.114(3) Uiso 1.00 1 c . . .
H5 H 1.2789(5) 0.4386(3) 0.6854(5) 0.100(2) Uiso 1.00 1 c . . .
H6 H 0.8398(5) 0.5028(3) 0.6995(5) 0.101(2) Uiso 1.00 1 c . . .
H7 H 0.8439(5) 0.3278(3) 0.9286(5) 0.100(2) Uiso 1.00 1 c . . .
H8 H 0.4510(5) 0.3036(4) 1.0664(5) 0.120(2) Uiso 1.00 1 c . . .
H9 H 0.3980(5) 0.3416(4) 0.8914(5) 0.120(2) Uiso 1.00 1 c . . .
H10 H 0.4749(5) 0.1528(3) 0.9482(5) 0.105(2) Uiso 1.00 1 c . . .
H11 H 0.2839(5) 0.1698(3) 0.9262(5) 0.105(2) Uiso 1.00 1 c . . .
H12 H 0.0994(4) 0.1312(3) 0.6541(5) 0.088(2) Uiso 1.00 1 c . . .
H13 H 0.1974(4) 0.2652(3) 0.7021(5) 0.088(2) Uiso 1.00 1 c . . .
H14 H -0.0348(5) 0.0845(3) 0.4107(6) 0.089(2) Uiso 1.00 1 c . . .
H15 H -0.0936(6) 0.1121(4) 0.1139(7) 0.114(3) Uiso 1.00 1 c . . .
H16 H 0.0635(6) 0.2448(4) 0.0228(6) 0.111(3) Uiso 1.00 1 c . . .
H17 H 0.3014(6) 0.3427(3) 0.2062(7) 0.114(3) Uiso 1.00 1 c . . .
H18 H 0.3036(4) 0.0822(3) 0.5367(5) 0.099(2) Uiso 1.00 1 c . . .
H19 H 0.2836(4) 0.0242(3) 0.7207(5) 0.099(2) Uiso 1.00 1 c . . .
H20 H 0.4324(6) -0.0845(3) 0.7476(5) 0.120(3) Uiso 1.00 1 c . . .
H21 H 0.6642(7) -0.1202(4) 0.7844(6) 0.140(3) Uiso 1.00 1 c . . .
H22 H 0.5899(6) 0.2082(3) 0.6726(5) 0.104(2) Uiso 1.00 1 c . . .
H23 H 0.3605(5) 0.3262(3) 0.5015(6) 0.092(2) Uiso 1.00 1 c . . .
H24 H 0.8993(6) 0.0258(4) 0.7837(6) 0.134(3) Uiso 1.00 1 c . . .
H25 H 0.8634(6) 0.1839(4) 0.7280(5) 0.118(3) Uiso 1.00 1 c . . .

loop_
_atom_site_aniso_label
_atom_site_aniso_U_11
_atom_site_aniso_U_22
_atom_site_aniso_U_33
_atom_site_aniso_U_12
_atom_site_aniso_U_13
_atom_site_aniso_U_23
O1 0.095(3) 0.161(4) 0.187(4) 0.071(3) 0.058(3) 0.064(3)
O2 0.074(2) 0.116(3) 0.082(3) 0.028(2) 0.021(2) 0.000(2)
O3 0.105(3) 0.107(3) 0.163(3) 0.060(2) 0.065(2) 0.050(2)
N1 0.069(3) 0.084(3) 0.059(3) 0.025(2) 0.022(2) 0.002(2)
C1 0.077(4) 0.062(4) 0.074(3) 0.025(3) 0.025(3) 0.012(3)
C5 0.055(3) 0.071(4) 0.069(4) 0.022(3) 0.019(3) 0.010(3)
C6 0.066(4) 0.078(4) 0.062(3) 0.025(3) 0.012(3) 0.002(3)
C8 0.066(3) 0.080(4) 0.084(4) 0.025(3) 0.032(3) 0.010(3)
C9 0.069(4) 0.092(5) 0.072(4) 0.036(3) 0.010(3) -0.005(3)
C10 0.071(4) 0.076(4) 0.077(4) 0.014(3) 0.011(3) 0.006(3)
C11 0.053(3) 0.090(4) 0.078(3) 0.019(3) 0.021(3) 0.007(3)
C12 0.070(4) 0.086(4) 0.094(4) 0.035(3) 0.024(3) -0.002(3)
C13 0.094(5) 0.104(5) 0.086(5) 0.032(4) 0.009(4) 0.000(4)
C14 0.078(4) 0.120(4) 0.064(4) 0.029(3) 0.029(3) 0.008(3)
C15 0.085(4) 0.067(3) 0.095(4) 0.015(3) 0.031(3) 0.022(3)
C16 0.086(4) 0.099(4) 0.099(4) 0.051(4) 0.051(3) 0.022(4)
C17 0.077(3) 0.088(4) 0.095(4) 0.040(3) 0.033(3) 0.016(3)
C18 0.095(4) 0.122(5) 0.062(4) 0.064(4) 0.012(4) 0.009(4)
C19 0.116(5) 0.122(6) 0.097(4) 0.073(4) 0.039(4) 0.021(4)
C20 0.072(4) 0.097(4) 0.084(4) 0.038(3) 0.019(3) 0.009(3)
C21 0.073(4) 0.088(4) 0.089(4) 0.027(3) 0.027(3) 0.003(3)
C22 0.095(4) 0.089(4) 0.101(4) 0.027(4) 0.038(3) 0.011(4)
C23 0.076(4) 0.084(4) 0.097(4) 0.040(3) 0.015(3) 0.005(3)
C24 0.064(3) 0.158(5) 0.078(4) 0.036(3) 0.035(3) -0.003(4)
C25 0.073(4) 0.104(5) 0.090(5) 0.029(4) 0.023(4) -0.003(4)
C26 0.086(4) 0.108(5) 0.100(4) 0.036(4) 0.037(3) 0.007(3)
C27 0.113(5) 0.071(4) 0.118(4) 0.036(4) 0.053(4) 0.030(3)
C28 0.133(5) 0.083(5) 0.134(5) 0.055(4) 0.070(5) 0.042(4)
C29 0.085(4) 0.099(5) 0.109(4) 0.012(4) 0.029(3) 0.017(4)
C30 0.103(5) 0.108(5) 0.126(5) 0.049(4) 0.040(4) 0.037(4)

loop_
_atom_type_symbol
_atom_type_description
_atom_type_scat_dispersion_real
_atom_type_scat_dispersion_imag
_atom_type_scat_source
C C 0.006 0.003
;
International Tables for Crystallography
(1992, Vol. C, Tables 4.2.6.8 and 6.1.1.4)
;
H H 0.000 0.000
;
International Tables for Crystallography
(1992, Vol. C, Table 6.1.1.4)
;
O O 0.017 0.010
;
International Tables for Crystallography
(1992, Vol. C, Tables 4.2.6.8 and 6.1.1.4)
;
N N 0.011 0.006
;
International Tables for Crystallography
(1992, Vol. C, Tables 4.2.6.8 and 6.1.1.4)
;

loop_
_geom_angle_atom_site_label_1
_geom_angle_site_symmetry_1
_geom_angle_atom_site_label_2
_geom_angle_site_symmetry_2
_geom_angle_atom_site_label_3
_geom_angle_site_symmetry_3
_geom_angle
_geom_angle_publ_flag
C24 . O2 . C25 . 119.3(4) yes
C11 . N1 . C14 . 110.5(3) yes
C11 . N1 . C15 . 111.2(3) yes
C14 . N1 . C15 . 109.9(3) yes
C15 . C1 . C17 . 121.9(4) yes
C15 . C1 . C27 . 120.9(5) yes
C17 . C1 . C27 . 117.2(5) yes
C8 . C5 . C10 . 118.1(4) yes
C8 . C5 . C11 . 119.6(5) yes
C10 . C5 . C11 . 122.2(5) yes
C9 . C6 . C12 . 118.2(5) yes
C9 . C6 . C23 . 122.9(5) yes
C12 . C6 . C23 . 118.8(5) yes
C5 . C8 . C16 . 119.8(4) yes
C5 . C8 . H23 . 120.9(3) no
C16 . C8 . H23 . 119.2(3) no
O3 . C9 . C6 . 121.7(5) yes
O3 . C9 . C20 . 117.8(5) yes
C6 . C9 . C20 . 120.4(4) yes
C5 . C10 . C13 . 122.9(5) yes
C5 . C10 . H14 . 113.7(3) no
C13 . C10 . H14 . 123.3(3) no
N1 . C11 . C5 . 113.5(3) yes
N1 . C11 . H12 . 109.0(2) no
C5 . C11 . H12 . 105.5(3) no
N1 . C11 . H13 . 106.3(2) no
C5 . C11 . H13 . 108.9(2) no
H12 . C11 . H13 . 113.81(4) no
C6 . C12 . C22 . 121.8(5) yes
C6 . C12 . H5 . 120.5(3) no
C22 . C12 . H5 . 116.7(3) no
C10 . C13 . C18 . 120.2(6) yes
C10 . C13 . H15 . 125.3(3) no
C18 . C13 . H15 . 114.3(4) no
N1 . C14 . C24 . 110.2(4) yes
N1 . C14 . H10 . 107.9(2) no
C24 . C14 . H10 . 104.5(2) no
N1 . C14 . H11 . 110.2(2) no
C24 . C14 . H11 . 107.6(2) no
H10 . C14 . H11 . 116.24(3) no
N1 . C15 . C1 . 113.5(3) yes
N1 . C15 . H18 . 99.2(2) no
C1 . C15 . H18 . 103.9(2) no
N1 . C15 . H19 . 113.4(2) no
C1 . C15 . H19 . 106.7(2) no
H18 . C15 . H19 . 119.98(3) no
C8 . C16 . C18 . 119.0(5) yes
C8 . C16 . H17 . 123.0(3) no
C18 . C16 . H17 . 116.8(4) no
C1 . C17 . C26 . 122.1(5) yes
C1 . C17 . H22 . 111.0(3) no
C26 . C17 . H22 . 126.9(3) no
C13 . C18 . C16 . 119.9(5) yes
C13 . C18 . H16 . 123.6(4) no
C16 . C18 . H16 . 116.3(4) no
C26 . C19 . C28 . 120.1(6) yes
C26 . C19 . H24 . 122.5(4) no
C28 . C19 . H24 . 117.4(4) no
C9 . C20 . C21 . 120.8(5) yes
C9 . C20 . H6 . 112.4(3) no
C21 . C20 . H6 . 126.4(3) no
C20 . C21 . C25 . 122.0(5) yes
C20 . C21 . H7 . 131.3(3) no
C25 . C21 . H7 . 105.1(3) no
C12 . C22 . C29 . 118.2(5) yes
C12 . C22 . H4 . 112.9(3) no
C29 . C22 . H4 . 127.4(3) no
C6 . C23 . C30 . 119.8(5) yes
C6 . C23 . H1 . 116.3(3) no
C30 . C23 . H1 . 123.7(3) no
O2 . C24 . C14 . 108.0(4) yes
O2 . C24 . H8 . 114.3(2) no
C14 . C24 . H8 . 102.6(2) no
O2 . C24 . H9 . 114.9(2) no
C14 . C24 . H9 . 109.0(2) no
H8 . C24 . H9 . 107.21(3) no
O1 . C25 . O2 . 124.4(6) yes
O1 . C25 . C21 . 125.7(6) yes
O2 . C25 . C21 . 109.9(5) yes
C17 . C26 . C19 . 120.0(5) yes
C17 . C26 . H25 . 125.7(3) no
C19 . C26 . H25 . 114.3(4) no
C1 . C27 . C28 . 121.9(5) yes
C1 . C27 . H20 . 119.2(3) no
C28 . C27 . H20 . 118.9(3) no
C19 . C28 . C27 . 118.8(5) yes
C19 . C28 . H21 . 130.7(4) no
C27 . C28 . H21 . 110.3(3) no
C22 . C29 . C30 . 121.4(5) yes
C22 . C29 . H3 . 115.4(3) no
C30 . C29 . H3 . 122.0(4) no
C23 . C30 . C29 . 120.0(5) yes
C23 . C30 . H2 . 116.7(3) no
C29 . C30 . H2 . 123.3(4) no

loop_
_geom_bond_atom_site_label_1
_geom_bond_site_symmetry_1
_geom_bond_atom_site_label_2
_geom_bond_site_symmetry_2
_geom_bond_distance
_geom_bond_publ_flag
O1 . C25 . 1.189(5) yes
O2 . C24 . 1.426(4) yes
O2 . C25 . 1.330(5) yes
O3 . C9 . 1.227(4) yes
N1 . C11 . 1.465(4) yes
N1 . C14 . 1.449(4) yes
N1 . C15 . 1.486(4) yes
C1 . C15 . 1.504(4) yes
C1 . C17 . 1.369(5) yes
C1 . C27 . 1.360(5) yes
C5 . C8 . 1.373(4) yes
C5 . C10 . 1.364(4) yes
C5 . C11 . 1.487(5) yes
C6 . C9 . 1.484(5) yes
C6 . C12 . 1.385(5) yes
C6 . C23 . 1.382(5) yes
C8 . C16 . 1.405(5) yes
C8 . H23 . 1.0658(3) no
C9 . C20 . 1.513(5) yes
C10 . C13 . 1.344(5) yes
C10 . H14 . 1.1410(4) no
C11 . H12 . 1.1377(4) no
C11 . H13 . 1.0767(6) no
C12 . C22 . 1.357(5) yes
C12 . H5 . 1.0482(6) no
C13 . C18 . 1.345(5) yes
C13 . H15 . 1.0366(4) no
C14 . C24 . 1.536(4) yes
C14 . H10 . 1.1434(3) no
C14 . H11 . 1.0389(2) no
C15 . H18 . 1.13992(16) no
C15 . H19 . 1.0207(4) no
C16 . C18 . 1.389(5) yes
C16 . H17 . 1.1063(3) no
C17 . C26 . 1.354(5) yes
C17 . H22 . 1.0848(5) no
C18 . H16 . 1.1096(2) no
C19 . C26 . 1.363(5) yes
C19 . C28 . 1.357(5) yes
C19 . H24 . 1.0835(3) no
C20 . C21 . 1.289(4) yes
C20 . H6 . 1.1189(4) no
C21 . C25 . 1.493(5) yes
C21 . H7 . 1.1355(6) no
C22 . C29 . 1.384(5) yes
C22 . H4 . 1.1412(2) no
C23 . C30 . 1.378(5) yes
C23 . H1 . 1.1627(3) no
C24 . H8 . 1.01585(13) no
C24 . H9 . 0.9952(3) no
C26 . H25 . 1.0535(3) no
C27 . C28 . 1.391(5) yes
C27 . H20 . 1.0927(3) no
C28 . H21 . 1.1620(7) no
C29 . C30 . 1.356(5) yes
C29 . H3 . 1.1254(3) no
C30 . H2 . 1.0734(5) no

loop_
_geom_contact_atom_site_label_1
_geom_contact_site_symmetry_1
_geom_contact_atom_site_label_2
_geom_contact_site_symmetry_2
_geom_contact_distance
_geom_contact_publ_flag
O1 . O2 . 2.230(4) yes
O1 . C12 1_455 3.336(5) yes
O1 . C20 . 2.873(5) yes
O1 . C21 . 2.390(5) yes
O1 . C22 1_455 3.330(6) yes
O1 . C24 . 2.715(5) yes
O1 . C25 . 1.189(5) yes
O1 . H4 1_455 2.697(6) no
O1 . H4 2_766 3.176(6) no
O1 . H5 1_455 2.759(5) no
O1 . H6 . 2.723(6) no
O1 . H7 . 3.219(5) no
O1 . H8 . 3.496(5) no
O1 . H9 . 2.378(5) no
O1 . H17 2_666 3.001(6) no
O1 . H22 . 3.402(6) no
O1 . H23 . 2.845(6) no
O2 . N1 . 2.992(5) yes
O2 . C6 2_767 3.462(5) yes
O2 . C14 . 2.397(5) yes
O2 . C17 . 3.451(5) yes
O2 . C20 . 3.522(6) yes
O2 . C21 . 2.312(5) yes
O2 . C23 2_767 3.437(5) yes
O2 . C24 . 1.426(4) yes
O2 . C25 . 1.330(5) yes
O2 . H7 . 2.258(5) no
O2 . H8 . 2.063(4) no
O2 . H9 . 2.054(4) no
O2 . H10 . 2.420(5) no
O2 . H11 . 3.262(5) no
O2 . H22 . 2.892(5) no
O3 . C6 . 2.371(5) yes
O3 . C9 . 1.227(4) yes
O3 . C11 1_655 3.525(5) yes
O3 . C12 . 2.795(6) yes
O3 . C18 1_656 3.529(6) yes
O3 . C20 . 2.351(5) yes
O3 . C21 . 2.758(5) yes
O3 . H5 . 2.530(6) no
O3 . H6 . 3.265(5) no
O3 . H7 . 2.660(5) no
O3 . H9 1_655 3.026(5) no
O3 . H13 1_655 2.527(5) no
O3 . H16 1_656 2.549(6) no
O3 . H17 1_656 3.460(6) no
O3 . H25 . 2.885(6) no
N1 . C1 . 2.500(5) yes
N1 . C5 . 2.468(5) yes
N1 . C8 . 3.038(6) yes
N1 . C10 . 3.553(6) yes
N1 . C11 . 1.465(4) yes
N1 . C14 . 1.449(4) yes
N1 . C15 . 1.486(4) yes
N1 . C17 . 2.929(6) yes
N1 . C24 . 2.448(5) yes
N1 . C25 . 3.521(6) yes
N1 . H8 . 3.240(5) no
N1 . H9 . 2.574(5) no
N1 . H10 . 2.104(5) no
N1 . H11 . 2.054(5) no
N1 . H12 . 2.128(4) no
N1 . H13 . 2.047(4) no
N1 . H18 . 2.012(5) no
N1 . H19 . 2.110(4) no
N1 . H22 . 2.462(6) no
N1 . H23 . 2.871(6) no
C1 . C14 . 3.058(6) yes
C1 . C15 . 1.504(4) yes
C1 . C17 . 1.369(5) yes
C1 . C19 . 2.763(7) yes
C1 . C26 . 2.383(6) yes
C1 . C27 . 1.360(5) yes
C1 . C28 . 2.405(6) yes
C1 . H10 . 2.562(6) no
C1 . H18 . 2.093(5) no
C1 . H19 . 2.046(5) no
C1 . H20 . 2.120(5) no
C1 . H21 . 3.366(7) no
C1 . H22 . 2.029(5) no
C1 . H25 . 3.366(6) no
C5 . C8 . 1.373(4) yes
C5 . C10 . 1.364(4) yes
C5 . C11 . 1.487(5) yes
C5 . C13 . 2.379(6) yes
C5 . C15 . 3.033(6) yes
C5 . C16 . 2.403(6) yes
C5 . C18 . 2.762(6) yes
C5 . H1 2_666 3.273(6) no
C5 . H2 2_666 3.214(7) no
C5 . H5 1_455 3.503(7) no
C5 . H12 . 2.100(5) no
C5 . H13 . 2.099(5) no
C5 . H14 . 2.101(5) no
C5 . H15 . 3.341(6) no
C5 . H17 . 3.417(6) no
C5 . H18 . 2.461(6) no
C5 . H19 . 3.599(6) no
C5 . H21 2_656 3.582(7) no
C5 . H23 . 2.127(5) no
C6 . C9 . 1.484(5) yes
C6 . C12 . 1.385(5) yes
C6 . C20 . 2.601(6) yes
C6 . C22 . 2.396(6) yes
C6 . C23 . 1.382(5) yes
C6 . C29 . 2.742(7) yes
C6 . C30 . 2.388(7) yes
C6 . H1 . 2.165(5) no
C6 . H2 . 3.338(7) no
C6 . H4 . 3.362(7) no
C6 . H5 . 2.120(5) no
C6 . H6 . 2.728(6) no
C8 . C10 . 2.347(6) yes
C8 . C11 . 2.472(6) yes
C8 . C13 . 2.742(6) yes
C8 . C16 . 1.405(5) yes
C8 . C18 . 2.407(6) yes
C8 . H1 2_666 2.958(6) no
C8 . H3 2_766 3.154(7) no
C8 . H4 2_766 3.281(7) no
C8 . H5 1_455 3.153(6) no
C8 . H6 2_666 3.496(6) no
C8 . H12 . 3.368(6) no
C8 . H13 . 2.732(6) no
C8 . H14 . 3.344(6) no
C8 . H16 . 3.392(6) no
C8 . H17 . 2.211(5) no
C8 . H18 . 3.091(6) no
C8 . H21 2_656 3.279(7) no
C8 . H23 . 1.0658(3) no
C9 . C12 . 2.463(7) yes
C9 . C20 . 1.513(5) yes
C9 . C21 . 2.439(6) yes
C9 . C21 2_767 3.542(6) yes
C9 . C23 . 2.519(7) yes
C9 . H1 . 2.715(7) no
C9 . H5 . 2.662(7) no
C9 . H6 . 2.198(5) no
C9 . H7 . 2.854(7) no
C9 . H13 1_655 3.439(6) no
C10 . C11 . 2.496(6) yes
C10 . C13 . 1.344(5) yes
C10 . C16 . 2.713(6) yes
C10 . C18 . 2.331(7) yes
C10 . H1 2_666 3.356(7) no
C10 . H2 2_666 2.797(7) no
C10 . H12 . 2.519(6) no
C10 . H13 . 3.176(6) no
C10 . H14 . 1.1410(4) no
C10 . H15 . 2.119(5) no
C10 . H16 . 3.360(7) no
C10 . H18 . 2.943(6) no
C10 . H19 2_556 3.211(6) no
C10 . H21 2_656 3.598(7) no
C10 . H23 . 3.323(6) no
C10 . H24 2_656 3.042(7) no
C11 . C14 . 2.395(5) yes
C11 . C15 . 2.434(5) yes
C11 . C24 . 3.139(6) yes
C11 . H5 1_455 3.280(6) no
C11 . H9 . 2.819(6) no
C11 . H10 . 3.353(5) no
C11 . H11 . 2.447(5) no
C11 . H12 . 1.1377(4) no
C11 . H13 . 1.0767(6) no
C11 . H14 . 2.627(6) no
C11 . H18 . 2.480(5) no
C11 . H19 . 2.813(5) no
C11 . H23 . 2.686(6) no
C11 . H25 1_455 3.426(6) no
C12 . C22 . 1.357(5) yes
C12 . C23 . 2.382(6) yes
C12 . C29 . 2.353(6) yes
C12 . C30 . 2.734(7) yes
C12 . H1 . 3.415(6) no
C12 . H3 . 3.335(7) no
C12 . H4 . 2.086(6) no
C12 . H5 . 1.0482(6) no
C12 . H6 2_766 3.202(6) no
C12 . H8 2_767 3.433(7) no
C12 . H9 1_655 3.305(6) no
C12 . H13 1_655 3.350(6) no
C12 . H23 1_655 3.505(6) no
C13 . C16 . 2.366(7) yes
C13 . C18 . 1.345(5) yes
C13 . H1 2_666 3.177(7) no
C13 . H2 2_666 3.171(8) no
C13 . H14 . 2.189(6) no
C13 . H15 . 1.0366(4) no
C13 . H16 . 2.165(6) no
C13 . H17 . 3.338(7) no
C13 . H19 2_556 3.437(7) no
C13 . H21 2_656 3.386(7) no
C13 . H24 2_656 3.010(7) no
C14 . C15 . 2.403(6) yes
C14 . C17 . 3.476(6) yes
C14 . C24 . 1.536(4) yes
C14 . C25 . 3.394(7) yes
C14 . H8 . 2.018(5) no
C14 . H9 . 2.084(5) no
C14 . H10 . 1.1434(3) no
C14 . H11 . 1.0389(2) no
C14 . H12 . 2.781(5) no
C14 . H13 . 2.493(5) no
C14 . H18 . 3.295(6) no
C14 . H19 . 2.592(6) no
C14 . H21 2_657 3.157(6) no
C14 . H22 . 3.170(6) no
C15 . C17 . 2.512(6) yes
C15 . C27 . 2.492(6) yes
C15 . H10 . 2.462(6) no
C15 . H11 . 2.873(6) no
C15 . H12 . 2.586(5) no
C15 . H13 . 3.334(5) no
C15 . H14 2_556 3.095(6) no
C15 . H18 . 1.13992(16) no
C15 . H19 . 1.0207(4) no
C15 . H20 . 2.686(6) no
C15 . H22 . 2.567(6) no
C16 . C18 . 1.389(5) yes
C16 . H1 2_666 2.731(6) no
C16 . H3 2_766 3.437(7) no
C16 . H4 2_766 3.324(7) no
C16 . H6 2_666 3.118(6) no
C16 . H8 1_554 3.152(6) no
C16 . H15 . 3.268(7) no
C16 . H16 . 2.128(6) no
C16 . H17 . 1.1063(3) no
C16 . H21 2_656 3.010(6) no
C16 . H23 . 2.138(5) no
C17 . C19 . 2.353(6) yes
C17 . C26 . 1.354(5) yes
C17 . C27 . 2.330(6) yes
C17 . C28 . 2.721(6) yes
C17 . H3 2_766 3.049(7) no
C17 . H7 . 3.135(6) no
C17 . H10 . 2.990(6) no
C17 . H18 . 2.828(6) no
C17 . H19 . 3.288(6) no
C17 . H20 . 3.326(6) no
C17 . H22 . 1.0848(5) no
C17 . H24 . 3.351(6) no
C17 . H25 . 2.146(5) no
C18 . H1 2_666 2.888(7) no
C18 . H7 1_454 3.189(6) no
C18 . H11 1_554 3.347(6) no
C18 . H14 . 3.387(7) no
C18 . H15 . 2.007(6) no
C18 . H16 . 1.1096(2) no
C18 . H17 . 2.130(6) no
C18 . H21 2_656 3.054(7) no
C18 . H23 . 3.368(6) no
C19 . C26 . 1.363(5) yes
C19 . C27 . 2.365(7) yes
C19 . C28 . 1.357(5) yes
C19 . H12 1_655 3.344(7) no
C19 . H15 1_656 3.044(7) no
C19 . H16 1_656 3.578(8) no
C19 . H18 2_656 2.903(7) no
C19 . H20 . 3.349(7) no
C19 . H21 . 2.291(6) no
C19 . H22 . 3.379(6) no
C19 . H24 . 1.0835(3) no
C19 . H25 . 2.038(6) no
C20 . C21 . 1.289(4) yes
C20 . C22 2_766 3.578(6) yes
C20 . C23 . 3.020(7) yes
C20 . C25 . 2.435(7) yes
C20 . C29 2_766 3.468(6) yes
C20 . H1 . 2.579(7) no
C20 . H6 . 1.1189(4) no
C20 . H7 . 2.210(5) no
C21 . C25 . 1.493(5) yes
C21 . H6 . 2.151(5) no
C21 . H7 . 1.1355(6) no
C21 . H16 1_656 3.532(6) no
C21 . H22 . 3.034(6) no
C21 . H25 . 3.388(7) no
C22 . C23 . 2.767(6) yes
C22 . C29 . 1.384(5) yes
C22 . C30 . 2.390(7) yes
C22 . H2 . 3.381(7) no
C22 . H3 . 2.126(6) no
C22 . H4 . 1.1412(2) no
C22 . H5 . 2.054(6) no
C22 . H6 2_766 2.908(6) no
C22 . H8 2_767 2.994(7) no
C22 . H17 2_766 3.043(7) no
C22 . H23 2_766 3.223(7) no
C23 . C29 . 2.368(7) yes
C23 . C30 . 1.378(5) yes
C23 . H1 . 1.1627(3) no
C23 . H2 . 2.093(6) no
C23 . H3 . 3.396(7) no
C23 . H5 . 3.334(6) no
C23 . H6 . 2.664(7) no
C23 . H7 2_767 3.423(6) no
C24 . C25 . 2.379(6) yes
C24 . H5 1_455 3.436(6) no
C24 . H8 . 1.01585(13) no
C24 . H9 . 0.9952(3) no
C24 . H10 . 2.132(5) no
C24 . H11 . 2.098(5) no
C24 . H13 . 2.726(5) no
C24 . H17 1_556 3.192(6) no
C24 . H22 . 3.511(6) no
C25 . H6 . 2.769(7) no
C25 . H7 . 2.098(6) no
C25 . H8 . 3.131(6) no
C25 . H9 . 2.512(6) no
C25 . H10 . 3.563(7) no
C25 . H22 . 2.863(7) no
C25 . H23 . 3.475(7) no
C26 . C27 . 2.710(6) yes
C26 . C28 . 2.357(7) yes
C26 . H2 2_766 3.479(7) no
C26 . H7 . 3.103(6) no
C26 . H12 1_655 3.453(6) no
C26 . H15 1_656 3.304(7) no
C26 . H16 1_656 3.241(7) no
C26 . H18 2_656 3.572(7) no
C26 . H21 . 3.473(7) no
C26 . H22 . 2.185(5) no
C26 . H24 . 2.149(5) no
C26 . H25 . 1.0535(3) no
C27 . C28 . 1.391(5) yes
C27 . H3 1_445 3.592(7) no
C27 . H10 . 3.289(7) no
C27 . H10 2_657 3.301(6) no
C27 . H18 . 3.069(6) no
C27 . H18 2_656 3.576(7) no
C27 . H19 . 2.535(6) no
C27 . H20 . 1.0927(3) no
C27 . H21 . 2.099(6) no
C27 . H22 . 3.256(6) no
C27 . H24 . 3.337(7) no
C28 . H10 2_657 3.446(6) no
C28 . H11 2_657 3.271(6) no
C28 . H15 1_656 3.457(8) no
C28 . H18 2_656 2.892(7) no
C28 . H20 . 2.144(6) no
C28 . H21 . 1.1620(7) no
C28 . H24 . 2.090(6) no
C28 . H25 . 3.270(7) no
C29 . C30 . 1.356(5) yes
C29 . H1 . 3.447(7) no
C29 . H2 . 2.143(6) no
C29 . H3 . 1.1254(3) no
C29 . H4 . 2.267(6) no
C29 . H5 . 3.284(7) no
C29 . H6 2_766 3.223(7) no
C29 . H8 2_767 3.065(6) no
C29 . H17 2_766 3.522(7) no
C29 . H20 1_665 3.516(7) no
C29 . H22 2_766 3.149(7) no
C29 . H23 2_766 3.378(7) no
C30 . H1 . 2.243(6) no
C30 . H2 . 1.0734(5) no
C30 . H3 . 2.174(6) no
C30 . H4 . 3.455(7) no
C30 . H8 2_767 3.584(6) no
C30 . H20 1_665 3.369(7) no
C30 . H25 2_766 3.584(7) no
H1 . H2 . 2.507(5) no
H1 . H5 2_766 3.499(6) no
H1 . H6 . 1.928(7) no
H1 . H7 2_767 3.188(6) no
H1 . H16 2_666 3.362(7) no
H1 . H17 2_666 3.333(6) no
H1 . H23 2_666 3.545(6) no
H2 . H3 . 2.556(5) no
H2 . H12 2_666 3.579(6) no
H2 . H13 2_666 3.596(6) no
H2 . H14 2_666 2.899(6) no
H2 . H15 2_666 3.554(8) no
H2 . H20 1_665 2.880(7) no
H2 . H25 2_766 2.960(7) no
H3 . H4 . 2.604(5) no
H3 . H8 2_767 3.144(6) no
H3 . H17 2_766 3.210(7) no
H3 . H20 1_665 3.012(7) no
H3 . H21 1_665 2.879(7) no
H3 . H22 2_766 2.350(7) no
H3 . H23 2_766 2.708(7) no
H4 . H4 2_866 2.68(1) no
H4 . H5 . 2.277(5) no
H4 . H6 2_766 2.907(6) no
H4 . H8 2_767 3.483(7) no
H4 . H17 2_766 2.697(7) no
H4 . H23 1_655 3.036(7) no
H4 . H23 2_766 2.556(7) no
H5 . H6 2_766 3.429(6) no
H5 . H9 1_655 2.464(6) no
H5 . H13 1_655 2.385(6) no
H5 . H23 1_655 2.687(6) no
H6 . H7 . 3.210(6) no
H6 . H17 2_666 3.088(6) no
H7 . H15 1_656 3.570(7) no
H7 . H16 1_656 2.587(6) no
H7 . H22 . 2.872(6) no
H7 . H25 . 2.776(6) no
H8 . H9 . 1.6188(4) no
H8 . H10 . 2.465(5) no
H8 . H11 . 2.192(5) no
H8 . H13 . 3.319(6) no
H8 . H16 1_556 3.467(7) no
H8 . H17 1_556 2.326(6) no
H8 . H21 2_657 3.019(7) no
H9 . H10 . 2.954(6) no
H9 . H11 . 2.447(5) no
H9 . H13 . 2.129(6) no
H9 . H17 1_556 3.207(6) no
H9 . H23 . 3.368(6) no
H10 . H11 . 1.8539(4) no
H10 . H18 . 3.518(6) no
H10 . H19 . 2.571(6) no
H10 . H20 2_657 2.828(6) no
H10 . H21 2_657 3.047(6) no
H10 . H22 . 3.009(6) no
H11 . H12 . 2.460(5) no
H11 . H13 . 2.459(5) no
H11 . H16 1_556 2.933(6) no
H11 . H17 1_556 3.411(7) no
H11 . H19 . 2.741(6) no
H11 . H21 2_657 2.598(6) no
H11 . H24 1_455 3.513(7) no
H12 . H13 . 1.855(1) no
H12 . H14 . 2.135(6) no
H12 . H14 2_556 2.959(6) no
H12 . H18 . 2.712(5) no
H12 . H19 . 2.550(5) no
H12 . H24 1_455 2.662(7) no
H12 . H25 1_455 2.808(6) no
H13 . H14 . 3.387(6) no
H13 . H16 1_556 3.454(6) no
H13 . H18 . 3.486(6) no
H13 . H23 . 2.717(6) no
H13 . H25 1_455 3.175(6) no
H14 . H14 2_556 2.980(9) no
H14 . H15 . 2.571(5) no
H14 . H18 . 3.083(6) no
H14 . H18 2_556 3.149(6) no
H14 . H19 2_556 2.384(6) no
H14 . H24 2_656 3.086(7) no
H15 . H16 . 2.388(5) no
H15 . H19 2_556 3.001(7) no
H15 . H24 1_454 3.144(7) no
H15 . H24 2_656 2.991(7) no
H15 . H25 1_454 3.510(8) no
H16 . H17 . 2.393(5) no
H16 . H21 2_656 3.532(7) no
H16 . H24 1_454 3.437(8) no
H16 . H25 1_454 2.688(7) no
H17 . H21 2_656 3.244(7) no
H17 . H23 . 2.530(5) no
H18 . H19 . 1.8720(5) no
H18 . H20 . 3.272(6) no
H18 . H21 2_656 2.999(7) no
H18 . H22 . 2.727(6) no
H18 . H23 . 3.375(6) no
H18 . H24 2_656 3.020(7) no
H19 . H20 . 2.321(6) no
H19 . H22 . 3.502(6) no
H20 . H21 . 2.325(5) no
H21 . H24 . 2.617(5) no
H22 . H23 . 3.125(6) no
H22 . H25 . 2.620(5) no
H24 . H25 . 2.380(5) no

loop_
_geom_torsion_atom_site_label_1
_geom_torsion_site_symmetry_1
_geom_torsion_atom_site_label_2
_geom_torsion_site_symmetry_2
_geom_torsion_atom_site_label_3
_geom_torsion_site_symmetry_3
_geom_torsion_atom_site_label_4
_geom_torsion_site_symmetry_4
_geom_torsion
_geom_torsion_publ_flag
C25 . O2 . C24 . C14 . 116.8(8) yes
C24 . O2 . C25 . O1 . 4.6(1) yes
C24 . O2 . C25 . C21 . -174.1(6) yes
C14 . N1 . C11 . C5 . 167.8(5) yes
C15 . N1 . C11 . C5 . -69.8(7) yes
C11 . N1 . C14 . C24 . -85.4(6) yes
C15 . N1 . C14 . C24 . 151.5(5) yes
C11 . N1 . C15 . C1 . 163.6(5) yes
C14 . N1 . C15 . C1 . -73.7(7) yes
C17 . C1 . C15 . N1 . -35.5(9) yes
C27 . C1 . C15 . N1 . 147.5(6) yes
C15 . C1 . C17 . C26 . -177.3(6) yes
C27 . C1 . C17 . C26 . -0.2(1) yes
C15 . C1 . C27 . C28 . 175.9(6) yes
C17 . C1 . C27 . C28 . -1.2(1) yes
C10 . C5 . C8 . C16 . 0.7(1) yes
C11 . C5 . C8 . C16 . -175.9(5) yes
C8 . C5 . C10 . C13 . -1.0(1) yes
C11 . C5 . C10 . C13 . 175.5(6) yes
C8 . C5 . C11 . N1 . -61.1(8) yes
C10 . C5 . C11 . N1 . 122.5(7) yes
C12 . C6 . C9 . O3 . 9.0(1) yes
C12 . C6 . C9 . C20 . -169.5(6) yes
C23 . C6 . C9 . O3 . -167.5(7) yes
C23 . C6 . C9 . C20 . 14.0(1) yes
C9 . C6 . C12 . C22 . -178.3(6) yes
C23 . C6 . C12 . C22 . -1.7(1) yes
C9 . C6 . C23 . C30 . 177.7(6) yes
C12 . C6 . C23 . C30 . 1.2(1) yes
C5 . C8 . C16 . C18 . -1.5(1) yes
O3 . C9 . C20 . C21 . 13.4(9) yes
C6 . C9 . C20 . C21 . -168.0(6) yes
C5 . C10 . C13 . C18 . 2.2(1) yes
C6 . C12 . C22 . C29 . 1.6(1) yes
C10 . C13 . C18 . C16 . -2.9(1) yes
N1 . C14 . C24 . O2 . -76.4(6) yes
C8 . C16 . C18 . C13 . 2.6(1) yes
C1 . C17 . C26 . C19 . 1.2(1) yes
C28 . C19 . C26 . C17 . -0.9(1) yes
C26 . C19 . C28 . C27 . -0.4(1) yes
C9 . C20 . C21 . C25 . -173.2(6) yes
C20 . C21 . C25 . O1 . 0.0(1) yes
C20 . C21 . C25 . O2 . 178.7(6) yes
C12 . C22 . C29 . C30 . -1.0(1) yes
C6 . C23 . C30 . C29 . -0.7(1) yes
C1 . C27 . C28 . C19 . 1.5(1) yes
C22 . C29 . C30 . C23 . 0.6(1) yes
